data_4321178
loop_
_publ_author_name
'Gabriele Albertin'
'Stefano Antoniutti'
'Alessia Bacchi'
'Emilio Bordignon'
'Francesca Miani'
'Giancarlo Pelizzi'

_publ_section_title
;
 Diazo Complexes of Rhenium: Preparations and Crystal Structures of the
 Bis(dinitrogen), [Re(N2)2{PPh(OEt)2}4][BPh4] and Methyldiazenido
 [ReCl(CH3N2)(CH3NHNH2){PPh(OEt)2}3][BPh4] Derivatives
;
_journal_name_full 'Inorganic Chemistry'
_journal_page_first 3283
_journal_page_last 3293
_journal_paper_doi 10.1021/ic990970r
_journal_volume 39
_journal_year 2000
_chemical_formula_sum 'C64 H80 B N4 O8 P4 Re'
_chemical_formula_weight 1354.26
_chemical_name_systematic
;
 ?
;
_space_group_IT_number 54
_symmetry_cell_setting orthorhombic
_symmetry_space_group_name_Hall '-P 2a 2b'
_symmetry_space_group_name_H-M 'P b a a'
_atom_sites_solution_hydrogens geom
_atom_sites_solution_primary direct
_atom_sites_solution_secondary difmap
_audit_creation_method SHELXL-97
_cell_angle_alpha 90.00
_cell_angle_beta 90.00
_cell_angle_gamma 90.00
_cell_formula_units_Z 4
_cell_length_a 23.008(5)
_cell_length_b 23.367(5)
_cell_length_c 12.863(3)
_cell_measurement_reflns_used 24
_cell_measurement_temperature 293(2)
_cell_measurement_theta_max 7.41
_cell_measurement_theta_min 4.78
_cell_volume 6916(3)
_computing_structure_refinement 'SHELXL-97 (Sheldrick, 1997)'
_computing_structure_solution 'SIR97 (Altomare et al., 1997)'
_diffrn_ambient_temperature 293(2)
_diffrn_measured_fraction_theta_full .918
_diffrn_measured_fraction_theta_max .918
_diffrn_measurement_device_type 'Philips PW100 diffractometer'
_diffrn_measurement_method '\q/2\q scan'
_diffrn_radiation_monochromator graphite
_diffrn_radiation_source 'fine-focus sealed tube'
_diffrn_radiation_type MoK\a
_diffrn_radiation_wavelength 0.71069
_diffrn_reflns_av_R_equivalents 0.0826
_diffrn_reflns_av_sigmaI/netI 0.1235
_diffrn_reflns_limit_h_max 32
_diffrn_reflns_limit_h_min -32
_diffrn_reflns_limit_k_max 32
_diffrn_reflns_limit_k_min 0
_diffrn_reflns_limit_l_max 18
_diffrn_reflns_limit_l_min 0
_diffrn_reflns_number 19904
_diffrn_reflns_theta_full 30.03
_diffrn_reflns_theta_max 30.03
_diffrn_reflns_theta_min 3.16
_diffrn_standards_decay_% 25
_diffrn_standards_interval_count 100
_diffrn_standards_number 1
_exptl_absorpt_coefficient_mu 1.901
_exptl_absorpt_correction_T_max 1
_exptl_absorpt_correction_T_min .442
_exptl_absorpt_correction_type psi-scan
_exptl_crystal_colour yellow
_exptl_crystal_density_diffrn 1.301
_exptl_crystal_density_method 'not measured'
_exptl_crystal_description prisms
_exptl_crystal_F_000 2784
_refine_diff_density_max 1.826
_refine_diff_density_min -1.652
_refine_diff_density_rms .098
_refine_ls_extinction_method none
_refine_ls_goodness_of_fit_ref 0.920
_refine_ls_hydrogen_treatment mixed
_refine_ls_matrix_type full
_refine_ls_number_parameters 406
_refine_ls_number_reflns 10103
_refine_ls_number_restraints 22
_refine_ls_restrained_S_all 0.922
_refine_ls_R_factor_all 0.1629
_refine_ls_R_factor_gt 0.0463
_refine_ls_shift/su_max 0.000
_refine_ls_shift/su_mean 0.000
_refine_ls_structure_factor_coef Fsqd
_refine_ls_weighting_details 'w=1/[\s^2^(Fo^2^)+(0.0513P)^2^+0.0000P] where P=(Fo^2^+2Fc^2^)/3'
_refine_ls_weighting_scheme calc
_refine_ls_wR_factor_gt 0.1047
_refine_ls_wR_factor_ref 0.1367
_reflns_number_gt 3846
_reflns_number_total 10103
_reflns_threshold_expression >2sigma(I)
_cod_data_source_file ic990970r_1.cif
_cod_data_source_block Compound_[Re(N2)2{PPh(OEt)2}4]BPh4
_cod_depositor_comments
;
The following automatic conversions were performed:

'_symmetry_cell_setting' tag value 'othorhombic' was replaced with
'orthorhombic' value as specified in the replacement file
'/home/robertas/cod-tools/perl-scripts/inputs/replacement_values.lst'.

Automatic conversion script
Id: cif_fix_values 3143 2015-03-26 13:38:13Z robertas 

The following automatic conversions were performed:

'_refine_ls_weighting_scheme' value 'calc
w=1/[\s^2^(Fo^2^)+(0.0513P)^2^+0.0000P] where P=(Fo^2^+2Fc^2^)/3' was
changed to 'calc'. New tag '_refine_ls_weighting_details' was
created. The value of the new tag was set to
'w=1/[\s^2^(Fo^2^)+(0.0513P)^2^+0.0000P] where P=(Fo^2^+2Fc^2^)/3'.

Automatic conversion script
Id: cif_fix_values 3143 2015-03-26 13:38:13Z robertas 
;
_cod_original_formula_sum 'C64 H80 B1 N4 O8 P4 Re1'
_cod_database_code 4321178

loop_
_symmetry_equiv_pos_as_xyz
'x, y, z'
'-x+1/2, -y, z'
'x, -y+1/2, -z'
'-x+1/2, y+1/2, -z'
'-x, -y, -z'
'x-1/2, y, -z'
'-x, y-1/2, z'
'x-1/2, -y-1/2, z'

loop_
_atom_site_label
_atom_site_type_symbol
_atom_site_fract_x
_atom_site_fract_y
_atom_site_fract_z
_atom_site_U_iso_or_equiv
_atom_site_adp_type
_atom_site_occupancy
_atom_site_calc_flag
_atom_site_refinement_flags
_atom_site_disorder_assembly
_atom_site_disorder_group
Re Re 0.2500 0.0000 0.11833(2) 0.04342(10) Uani 1 d SD . .
P1 P 0.35193(7) 0.02897(7) 0.12910(14) 0.0558(4) Uani 1 d . . .
P2 P 0.22042(7) 0.09992(6) 0.12565(13) 0.0522(4) Uani 1 d . . .
O1 O 0.35890(18) 0.09727(16) 0.1256(4) 0.0767(14) Uani 1 d . . .
O2 O 0.39758(19) 0.00595(19) 0.0457(4) 0.0737(12) Uani 1 d . . .
O3 O 0.15251(17) 0.10693(15) 0.0993(3) 0.0624(12) Uani 1 d . . .
O4 O 0.2508(2) 0.14684(15) 0.0530(3) 0.0676(11) Uani 1 d . . .
C199 C 0.2500 0.0000 0.639(2) 0.147(14) Uani 0.50 d SP . .
C200 C 0.1937(9) 0.0137(11) 0.6471(17) 0.127(8) Uani 0.50 d P . .
C201 C 0.2321(11) 0.0554(8) 0.6584(16) 0.137(9) Uani 0.50 d P . .
N1 N 0.2500 0.0000 0.2758(5) 0.0530(16) Uani 0.911(4) d SPDU A 1
N2 N 0.2500 0.0000 0.3553(5) 0.0565(16) Uani 0.911(4) d SPDU A 1
Cl Cl 0.2500 0.0000 0.3078(12) 0.0529(17) Uani 0.089(4) d SPDU A 2
N3 N 0.2500 0.0000 -0.0348(7) 0.070(2) Uani 1 d SU . .
N4 N 0.2500 0.0000 -0.1198(9) 0.155(6) Uani 1 d SU . .
B B 0.5012(6) 0.2500 0.5000 0.063(3) Uani 0.911(4) d SP . 1
C1 C 0.3911(3) 0.0082(3) 0.2449(5) 0.0613(17) Uani 1 d . . .
C2 C 0.3793(3) 0.0371(3) 0.3363(6) 0.082(2) Uani 1 d . . .
H2 H 0.3531 0.0674 0.3378 0.098 Uiso 1 calc R . .
C3 C 0.4087(5) 0.0187(4) 0.4287(7) 0.118(3) Uani 1 d . . .
H3 H 0.4026 0.0379 0.4911 0.141 Uiso 1 calc R . .
C4 C 0.4465(4) -0.0279(4) 0.4248(9) 0.123(4) Uani 1 d . . .
H4 H 0.4641 -0.0408 0.4856 0.147 Uiso 1 calc R . .
C5 C 0.4577(4) -0.0540(4) 0.3354(8) 0.103(3) Uani 1 d . . .
H5 H 0.4833 -0.0848 0.3339 0.123 Uiso 1 calc R . .
C6 C 0.4317(3) -0.0359(3) 0.2449(7) 0.079(2) Uani 1 d . . .
H6 H 0.4414 -0.0535 0.1824 0.094 Uiso 1 calc R . .
C7 C 0.4157(3) 0.1240(3) 0.1411(9) 0.149(5) Uani 1 d . . .
H7A H 0.4231 0.1277 0.2150 0.179 Uiso 1 calc R . .
H7B H 0.4456 0.0995 0.1119 0.179 Uiso 1 calc R . .
C8 C 0.4191(4) 0.1767(3) 0.0958(9) 0.172(6) Uani 1 d . . .
H8A H 0.4277 0.1724 0.0232 0.207 Uiso 1 calc R . .
H8B H 0.4494 0.1985 0.1285 0.207 Uiso 1 calc R . .
H8C H 0.3827 0.1962 0.1038 0.207 Uiso 1 calc R . .
C9 C 0.3870(4) 0.0074(5) -0.0624(7) 0.152(5) Uani 1 d . . .
H9A H 0.3603 -0.0233 -0.0796 0.182 Uiso 1 calc R . .
H9B H 0.3680 0.0432 -0.0791 0.182 Uiso 1 calc R . .
C10 C 0.4353(5) 0.0021(4) -0.1235(7) 0.173(6) Uani 1 d . . .
H10A H 0.4611 0.0335 -0.1105 0.208 Uiso 1 calc R . .
H10B H 0.4240 0.0022 -0.1953 0.208 Uiso 1 calc R . .
H10C H 0.4547 -0.0332 -0.1076 0.208 Uiso 1 calc R . .
C11 C 0.2294(3) 0.1350(2) 0.2495(5) 0.0588(18) Uani 1 d . . .
C12 C 0.2734(3) 0.1745(3) 0.2692(6) 0.080(2) Uani 1 d . . .
H12 H 0.2990 0.1848 0.2165 0.096 Uiso 1 calc R . .
C13 C 0.2792(4) 0.1985(3) 0.3671(8) 0.106(3) Uani 1 d . . .
H13 H 0.3086 0.2250 0.3800 0.127 Uiso 1 calc R . .
C14 C 0.2416(5) 0.1833(3) 0.4451(7) 0.119(4) Uani 1 d . . .
H14 H 0.2464 0.1988 0.5112 0.143 Uiso 1 calc R . .
C15 C 0.1961(4) 0.1449(3) 0.4268(7) 0.101(3) Uani 1 d . . .
H15 H 0.1698 0.1357 0.4790 0.121 Uiso 1 calc R . .
C16 C 0.1914(3) 0.1208(3) 0.3276(6) 0.076(2) Uani 1 d . . .
H16 H 0.1619 0.0947 0.3143 0.091 Uiso 1 calc R . .
C17 C 0.1236(3) 0.1622(3) 0.1064(7) 0.099(3) Uani 1 d . . .
H17A H 0.1116 0.1690 0.1777 0.119 Uiso 1 calc R . .
H17B H 0.1505 0.1922 0.0867 0.119 Uiso 1 calc R . .
C18 C 0.0743(4) 0.1638(3) 0.0404(8) 0.146(4) Uani 1 d . . .
H18A H 0.0846 0.1489 -0.0268 0.175 Uiso 1 calc R . .
H18B H 0.0612 0.2026 0.0333 0.175 Uiso 1 calc R . .
H18C H 0.0439 0.1409 0.0698 0.175 Uiso 1 calc R . .
C19 C 0.2575(4) 0.1385(3) -0.0566(6) 0.101(3) Uani 1 d . . .
H19A H 0.2239 0.1183 -0.0836 0.122 Uiso 1 calc R . .
H19B H 0.2916 0.1152 -0.0695 0.122 Uiso 1 calc R . .
C20 C 0.2635(4) 0.1922(4) -0.1095(6) 0.132(4) Uani 1 d . . .
H20A H 0.2293 0.2149 -0.0981 0.159 Uiso 1 calc R . .
H20B H 0.2682 0.1854 -0.1826 0.159 Uiso 1 calc R . .
H20C H 0.2969 0.2121 -0.0832 0.159 Uiso 1 calc R . .
C100 C 0.5413(4) 0.2098(3) 0.4263(6) 0.066(2) Uani 0.911(4) d P . 1
C101 C 0.5270(4) 0.1529(4) 0.3995(6) 0.085(3) Uani 0.911(4) d P . 1
H101 H 0.4944 0.1361 0.4294 0.102 Uiso 0.911(4) calc PR A 1
C102 C 0.5601(5) 0.1212(4) 0.3299(7) 0.111(4) Uani 0.911(4) d P . 1
H102 H 0.5491 0.0842 0.3122 0.133 Uiso 0.911(4) calc PR A 1
C103 C 0.6099(6) 0.1454(5) 0.2870(8) 0.129(5) Uani 0.911(4) d P . 1
H103 H 0.6327 0.1240 0.2417 0.155 Uiso 0.911(4) calc PR A 1
C104 C 0.6256(4) 0.2007(5) 0.3108(7) 0.110(4) Uani 0.911(4) d P . 1
H104 H 0.6587 0.2169 0.2815 0.132 Uiso 0.911(4) calc PR A 1
C105 C 0.5917(4) 0.2317(4) 0.3790(7) 0.093(3) Uani 0.911(4) d P . 1
H105 H 0.6027 0.2691 0.3945 0.112 Uiso 0.911(4) calc PR A 1
C106 C 0.4583(4) 0.2112(3) 0.5783(7) 0.070(2) Uani 0.911(4) d P . 1
C107 C 0.4664(4) 0.2052(3) 0.6832(7) 0.093(3) Uani 0.911(4) d P . 1
H107 H 0.4974 0.2243 0.7140 0.111 Uiso 0.911(4) calc PR A 1
C108 C 0.4304(5) 0.1717(4) 0.7464(9) 0.116(4) Uani 0.911(4) d P . 1
H108 H 0.4382 0.1691 0.8172 0.139 Uiso 0.911(4) calc PR A 1
C109 C 0.3867(6) 0.1444(5) 0.7084(10) 0.115(4) Uani 0.911(4) d P . 1
H109 H 0.3639 0.1215 0.7513 0.138 Uiso 0.911(4) calc PR A 1
C110 C 0.3739(4) 0.1490(4) 0.6061(10) 0.111(4) Uani 0.911(4) d P . 1
H110 H 0.3418 0.1298 0.5792 0.133 Uiso 0.911(4) calc PR A 1
C111 C 0.4091(4) 0.1827(3) 0.5396(8) 0.092(3) Uani 0.911(4) d P . 1
H111 H 0.3995 0.1859 0.4696 0.111 Uiso 0.911(4) calc PR A 1

loop_
_atom_site_aniso_label
_atom_site_aniso_U_11
_atom_site_aniso_U_22
_atom_site_aniso_U_33
_atom_site_aniso_U_23
_atom_site_aniso_U_13
_atom_site_aniso_U_12
Re 0.04668(17) 0.04133(14) 0.04225(17) 0.000 0.000 0.00085(18)
P1 0.0492(9) 0.0515(8) 0.0667(12) 0.0038(8) 0.0065(9) -0.0019(7)
P2 0.0525(9) 0.0483(8) 0.0558(10) 0.0028(8) -0.0039(9) 0.0032(7)
O1 0.060(3) 0.050(2) 0.120(4) 0.012(3) -0.006(3) -0.008(2)
O2 0.063(3) 0.092(3) 0.066(3) -0.002(3) 0.022(2) 0.002(2)
O3 0.057(3) 0.052(2) 0.078(3) -0.001(2) -0.012(2) 0.009(2)
O4 0.082(3) 0.054(2) 0.067(3) 0.0165(19) 0.002(3) 0.004(2)
C199 0.18(4) 0.18(3) 0.08(2) 0.000 0.000 0.12(3)
C200 0.096(15) 0.16(2) 0.130(17) -0.019(14) -0.081(13) 0.015(13)
C201 0.16(2) 0.126(16) 0.124(16) 0.096(14) 0.011(15) 0.055(15)
N1 0.042(2) 0.046(2) 0.071(5) 0.000 0.000 0.002(2)
N2 0.045(2) 0.049(2) 0.075(5) 0.000 0.000 0.003(2)
Cl 0.043(2) 0.046(2) 0.070(5) 0.000 0.000 0.002(3)
N3 0.067(5) 0.052(4) 0.093(6) 0.000 0.000 0.000(4)
N4 0.196(15) 0.154(11) 0.115(8) 0.000 0.000 0.017(8)
B 0.070(7) 0.062(6) 0.059(7) 0.008(9) 0.000 0.000
C1 0.046(3) 0.070(5) 0.069(5) 0.000(4) -0.004(3) -0.008(3)
C2 0.086(6) 0.086(5) 0.073(6) -0.010(5) -0.010(5) -0.012(4)
C3 0.138(9) 0.150(9) 0.065(6) -0.023(6) -0.002(6) -0.062(7)
C4 0.100(8) 0.101(7) 0.166(12) 0.037(8) -0.062(8) -0.018(6)
C5 0.076(6) 0.085(6) 0.147(10) 0.006(6) -0.033(7) -0.005(5)
C6 0.058(5) 0.075(5) 0.103(7) 0.009(5) -0.006(5) 0.001(4)
C7 0.078(6) 0.076(5) 0.294(15) 0.064(7) -0.032(8) -0.033(5)
C8 0.081(7) 0.095(7) 0.341(19) 0.018(9) 0.024(9) -0.039(5)
C9 0.103(8) 0.276(14) 0.077(7) 0.006(9) 0.038(6) 0.040(8)
C10 0.160(11) 0.262(16) 0.097(8) -0.021(10) 0.061(7) 0.008(9)
C11 0.079(5) 0.040(3) 0.058(4) -0.006(3) 0.000(3) 0.005(3)
C12 0.087(5) 0.064(4) 0.089(6) -0.016(4) -0.004(5) -0.001(4)
C13 0.105(7) 0.080(5) 0.132(9) -0.018(6) -0.017(7) -0.017(5)
C14 0.184(12) 0.081(6) 0.093(7) -0.025(5) -0.042(8) -0.009(6)
C15 0.138(9) 0.089(6) 0.075(6) -0.004(5) 0.025(6) 0.016(6)
C16 0.095(6) 0.067(4) 0.065(5) -0.016(4) -0.006(5) -0.001(4)
C17 0.074(5) 0.068(4) 0.156(9) -0.008(5) -0.021(6) 0.021(4)
C18 0.135(9) 0.103(7) 0.200(13) 0.027(7) -0.055(9) 0.039(6)
C19 0.161(9) 0.065(4) 0.078(6) 0.015(4) 0.033(6) 0.004(5)
C20 0.217(13) 0.104(6) 0.076(6) 0.026(5) 0.017(7) 0.019(7)
C100 0.081(6) 0.069(5) 0.048(5) 0.006(4) -0.002(5) 0.015(4)
C101 0.103(7) 0.086(6) 0.065(6) 0.006(4) 0.022(5) 0.008(5)
C102 0.178(12) 0.081(6) 0.073(7) -0.012(5) 0.026(7) 0.021(7)
C103 0.174(13) 0.141(10) 0.072(8) -0.015(8) 0.035(8) 0.063(9)
C104 0.100(8) 0.166(10) 0.064(7) 0.012(7) 0.033(6) 0.027(8)
C105 0.095(7) 0.096(6) 0.088(7) 0.013(5) 0.011(6) -0.010(5)
C106 0.072(6) 0.057(5) 0.081(7) 0.000(5) 0.008(6) 0.016(4)
C107 0.111(8) 0.093(6) 0.074(7) 0.001(5) 0.025(6) -0.018(5)
C108 0.153(12) 0.107(9) 0.088(9) 0.002(6) 0.033(8) -0.005(8)
C109 0.133(12) 0.100(9) 0.112(11) 0.009(8) 0.049(9) 0.013(7)
C110 0.074(6) 0.081(6) 0.177(13) 0.002(7) 0.030(8) -0.007(5)
C111 0.081(7) 0.090(6) 0.105(8) 0.007(5) 0.007(6) 0.002(5)

loop_
_atom_type_symbol
_atom_type_description
_atom_type_scat_dispersion_real
_atom_type_scat_dispersion_imag
_atom_type_scat_source
C C .0033 .0016 'International Tables Vol C Tables 4.2.6.8 and 6.1.1.4'
H H .0000 .0000 'International Tables Vol C Tables 4.2.6.8 and 6.1.1.4'
B B .0013 .0007 'International Tables Vol C Tables 4.2.6.8 and 6.1.1.4'
N N .0061 .0033 'International Tables Vol C Tables 4.2.6.8 and 6.1.1.4'
O O .0106 .0060 'International Tables Vol C Tables 4.2.6.8 and 6.1.1.4'
P P .1023 .0942 'International Tables Vol C Tables 4.2.6.8 and 6.1.1.4'
Re Re -1.0185 7.2310 'International Tables Vol C Tables 4.2.6.8 and 6.1.1.4'
Cl Cl .1484 .1585 'International Tables Vol C Tables 4.2.6.8 and 6.1.1.4'

loop_
_geom_angle_atom_site_label_1
_geom_angle_atom_site_label_2
_geom_angle_atom_site_label_3
_geom_angle
_geom_angle_site_symmetry_1
_geom_angle_site_symmetry_3
_geom_angle_publ_flag
N3 Re N1 180.0 . . ?
N3 Re P2 92.22(4) . . ?
N1 Re P2 87.78(4) . . ?
N3 Re P2 92.22(4) . 2 ?
N1 Re P2 87.78(4) . 2 ?
P2 Re P2 175.56(8) . 2 ?
N3 Re Cl 180.0 . . ?
N1 Re Cl 0.0 . . ?
P2 Re Cl 87.78(4) . . ?
P2 Re Cl 87.78(4) 2 . ?
N3 Re P1 93.25(4) . 2 ?
N1 Re P1 86.75(4) . 2 ?
P2 Re P1 89.72(5) . 2 ?
P2 Re P1 90.02(5) 2 2 ?
Cl Re P1 86.75(4) . 2 ?
N3 Re P1 93.25(4) . . ?
N1 Re P1 86.75(4) . . ?
P2 Re P1 90.03(5) . . ?
P2 Re P1 89.72(5) 2 . ?
Cl Re P1 86.75(4) . . ?
P1 Re P1 173.50(9) 2 . ?
O2 P1 O1 104.5(2) . . ?
O2 P1 C1 97.8(3) . . ?
O1 P1 C1 103.9(3) . . ?
O2 P1 Re 120.01(19) . . ?
O1 P1 Re 111.70(17) . . ?
C1 P1 Re 116.8(2) . . ?
O4 P2 O3 103.4(2) . . ?
O4 P2 C11 98.9(3) . . ?
O3 P2 C11 104.5(3) . . ?
O4 P2 Re 120.83(17) . . ?
O3 P2 Re 111.19(15) . . ?
C11 P2 Re 115.98(19) . . ?
C7 O1 P1 120.7(4) . . ?
C9 O2 P1 122.8(5) . . ?
C17 O3 P2 121.4(4) . . ?
C19 O4 P2 122.0(4) . . ?
C200 C199 C200 171(3) . 2 ?
C200 C199 C201 58.2(10) . . ?
C200 C199 C201 120.1(12) 2 . ?
C200 C199 C201 120.1(12) . 2 ?
C200 C199 C201 58.2(10) 2 2 ?
C201 C199 C201 160(3) . 2 ?
C201 C200 C199 62.5(13) . . ?
C200 C201 C199 59.3(13) . . ?
N2 N1 Re 180.0 . . ?
N4 N3 Re 180.0 . . ?
C100 B C100 110.8(11) . 3_556 ?
C100 B C106 111.9(3) . . ?
C100 B C106 107.2(4) 3_556 . ?
C100 B C106 107.2(4) . 3_556 ?
C100 B C106 111.9(3) 3_556 3_556 ?
C106 B C106 107.9(10) . 3_556 ?
C2 C1 C6 119.6(7) . . ?
C2 C1 P1 118.2(6) . . ?
C6 C1 P1 122.2(6) . . ?
C1 C2 C3 117.7(8) . . ?
C4 C3 C2 120.0(9) . . ?
C5 C4 C3 120.7(10) . . ?
C4 C5 C6 120.6(10) . . ?
C5 C6 C1 121.3(8) . . ?
C8 C7 O1 112.3(7) . . ?
C10 C9 O2 115.1(10) . . ?
C16 C11 C12 119.3(6) . . ?
C16 C11 P2 117.7(5) . . ?
C12 C11 P2 123.0(6) . . ?
C13 C12 C11 120.2(8) . . ?
C14 C13 C12 119.9(8) . . ?
C13 C14 C15 121.0(8) . . ?
C14 C15 C16 118.0(8) . . ?
C11 C16 C15 121.5(7) . . ?
C18 C17 O3 110.5(7) . . ?
O4 C19 C20 111.1(6) . . ?
C105 C100 C101 115.5(7) . . ?
C105 C100 B 120.6(8) . . ?
C101 C100 B 123.8(8) . . ?
C102 C101 C100 122.1(8) . . ?
C101 C102 C103 119.4(9) . . ?
C104 C103 C102 120.6(10) . . ?
C103 C104 C105 119.1(10) . . ?
C104 C105 C100 123.3(9) . . ?
C107 C106 C111 114.3(9) . . ?
C107 C106 B 124.5(8) . . ?
C111 C106 B 121.2(8) . . ?
C106 C107 C108 123.2(10) . . ?
C109 C108 C107 121.3(12) . . ?
C108 C109 C110 119.9(13) . . ?
C109 C110 C111 120.6(11) . . ?
C106 C111 C110 120.6(10) . . ?

loop_
_geom_bond_atom_site_label_1
_geom_bond_atom_site_label_2
_geom_bond_distance
_geom_bond_site_symmetry_2
_geom_bond_publ_flag
Re N3 1.970(9) . ?
Re N1 2.025(7) . ?
Re P2 2.4339(15) . ?
Re P2 2.4340(15) 2 ?
Re Cl 2.437(16) . ?
Re P1 2.4448(16) 2 ?
Re P1 2.4449(16) . ?
P1 O2 1.595(4) . ?
P1 O1 1.605(4) . ?
P1 C1 1.807(7) . ?
P2 O4 1.601(4) . ?
P2 O3 1.607(4) . ?
P2 C11 1.803(6) . ?
O1 C7 1.462(8) . ?
O2 C9 1.411(10) . ?
O3 C17 1.455(7) . ?
O4 C19 1.432(8) . ?
C199 C200 1.34(2) . ?
C199 C200 1.34(2) 2 ?
C199 C201 1.38(2) . ?
C199 C201 1.38(2) 2 ?
C200 C201 1.32(2) . ?
N1 N2 1.022(2) . ?
N3 N4 1.092(12) . ?
B C100 1.623(10) . ?
B C100 1.623(10) 3_556 ?
B C106 1.677(10) . ?
B C106 1.677(10) 3_556 ?
C1 C2 1.383(9) . ?
C1 C6 1.391(9) . ?
C2 C3 1.433(11) . ?
C3 C4 1.395(13) . ?
C4 C5 1.327(12) . ?
C5 C6 1.375(10) . ?
C7 C8 1.363(10) . ?
C9 C10 1.366(12) . ?
C11 C16 1.372(8) . ?
C11 C12 1.396(9) . ?
C12 C13 1.385(10) . ?
C13 C14 1.372(12) . ?
C14 C15 1.397(10) . ?
C15 C16 1.398(9) . ?
C17 C18 1.418(10) . ?
C19 C20 1.432(10) . ?
C100 C105 1.406(11) . ?
C100 C101 1.412(10) . ?
C101 C102 1.389(10) . ?
C102 C103 1.390(14) . ?
C103 C104 1.377(13) . ?
C104 C105 1.381(11) . ?
C106 C107 1.369(11) . ?
C106 C111 1.406(11) . ?
C107 C108 1.400(11) . ?
C108 C109 1.288(14) . ?
C109 C110 1.353(13) . ?
C110 C111 1.416(11) . ?
